data_2101788
loop_
_publ_author_name
'Marsh, R. E.'

_publ_section_title
;
 The perils of <i>Cc</i> revisited
;
_journal_issue 2
_journal_name_full 'Acta Crystallographica Section B'
_journal_page_first 317
_journal_page_last 322
_journal_paper_doi 10.1107/S010876819601381X
_journal_volume 53
_journal_year 1997
_chemical_formula_moiety 'C37 H31 Cl2 F2 P2 Rh'
_chemical_formula_sum 'C37 H31 Cl2 F2 P2 Rh'
_space_group_IT_number 15
_symmetry_cell_setting monoclinic
_symmetry_space_group_name_Hall '-C 2yc'
_symmetry_space_group_name_H-M 'C 1 2/c 1'
_audit_creation_method CSD-QUEST3D-V5
_cell_angle_alpha 90
_cell_angle_beta 120.094(8)
_cell_angle_gamma 90
_cell_formula_units_Z 4
_cell_length_a 18.391(2)
_cell_length_b 9.7530(10)
_cell_length_c 21.664(3)
_cell_volume 3362.0(7)
_cod_data_source_file an0533.cif
_cod_data_source_block CSD_CIF_MIF_SEYGEI01
_cod_depositor_comments
;

  Added moiety chemical formula from Marsh (1997) paper. The summary
  chemical formula is calculated from moiety formula using 'AdHocParser'
  (svn://www.crystallography.net/cod-tools/trunk/Formulae/AdHocParser.yp,
  revision 1441.)

  Removing 20 atoms which were symmetric equivalents of the atoms from
  the asymmetric unit.

  Andrius Merkys
  2013-11-06
;
_cod_original_sg_symbol_H-M 'C 2/c'
_cod_database_code 2101788

loop_
_symmetry_equiv_pos_as_xyz
x,y,z
-x,y,1/2-z
1/2+x,1/2+y,z
1/2-x,1/2+y,1/2-z
-x,-y,-z
x,-y,-1/2+z
-1/2-x,-1/2-y,-z
-1/2+x,-1/2-y,-1/2+z

loop_
_atom_site_label
_atom_site_fract_x
_atom_site_fract_y
_atom_site_fract_z
_atom_site_type_symbol
Rh1 .0 .16828 .25 Rh
P1 .0084 .1444 .1447 P
Cl1 .1444 .1392 .3172 Cl
C1 .0 .371 .25 C
C2 -.0329 -.028 .1160 C
C3 .0013 -.130 .1681 C
C4 -.0319 -.261 .1511 C
C5 -.0999 -.290 .0839 C
C6 -.1340 -.190 .0328 C
C7 -.1012 -.054 .0471 C
C8 -.0512 .253 .0673 C
C9 -.1288 .307 .0516 C
C10 -.1765 .382 -.0104 C
C11 -.1476 .406 -.0580 C
C12 -.0694 .354 -.0418 C
C13 -.0218 .278 .0198 C
C14 .1138 .143 .1571 C
C15 .1612 .260 .1790 C
C16 .2428 .265 .1898 C
C17 .2772 .145 .1808 C
C18 .2298 .024 .1579 C
C19 .1479 .022 .1451 C

loop_
_atom_type_symbol
C
Cl
P
Rh
